data_2101931
loop_
_publ_author_name
'Haines, J.'
'L\'eger, J. M.'
'Schulte, O.'
'Hull, S.'

_publ_section_title
;
 Neutron Diffraction Study of the Ambient-Pressure, Rutile-Type and the
 High-Pressure, CaCl~2~-Type Phases of Ruthenium Dioxide
;
_journal_issue 6
_journal_name_full 'Acta Crystallographica Section B'
_journal_page_first 880
_journal_page_last 884
_journal_paper_doi 10.1107/S0108768197008094
_journal_volume 53
_journal_year 1997
_chemical_formula_sum 'O2 Ru'
_chemical_formula_weight 133.07
_chemical_name_systematic
;
ruthenium dioxide
;
_space_group_IT_number 58
_symmetry_cell_setting orthorhombic
_symmetry_space_group_name_Hall '-P 2 2n'
_symmetry_space_group_name_H-M 'P n n m'
_cell_angle_alpha 90.0
_cell_angle_beta 90.0
_cell_angle_gamma 90.0
_cell_formula_units_Z 2
_cell_length_a 4.4865(5)
_cell_length_b 4.4347(5)
_cell_length_c 3.0934(3)
_cell_measurement_temperature 298
_cell_volume 61.547(11)
_computing_structure_refinement 'MULTI- see TF12LS (David et al, 1988)'
_diffrn_ambient_temperature 298
_diffrn_measurement_device 'Polaris medium resolution diffractometer'
_diffrn_radiation_probe neutron
_diffrn_radiation_source ISIS_spallation_source
_diffrn_radiation_type neutron
_refine_ls_number_constraints 0
_refine_ls_number_parameters 22
_refine_ls_number_restraints 0
_refine_ls_shift/esd_max 0.164
_refine_ls_shift/esd_mean 0.048
_cod_data_source_file br0060.cif
_cod_data_source_block 5.3GPa
_cod_original_cell_volume 61.55(2)
_cod_original_formula_sum 'Ru O2'
_cod_database_code 2101931

loop_
_symmetry_equiv_pos_as_xyz
x,y,z
-x,-y,z
1/2-x,1/2+y,1/2-z
1/2+x,1/2-y,1/2-z
-x,-y,-z
x,y,-z
1/2+x,1/2-y,1/2+z
1/2-x,1/2+y,1/2+z

loop_
_atom_site_aniso_label
_atom_site_aniso_U_11
_atom_site_aniso_U_22
_atom_site_aniso_U_33
_atom_site_aniso_U_12
_atom_site_aniso_U_13
_atom_site_aniso_U_23
Ru 0.0030(8) 0.0028(8) 0.0007(5) 0.0013(5) .0 .0
O 0.0021(7) 0.0026(7) 0.0010(4) -0.0020(4) .0 .0

loop_
_atom_site_label
_atom_site_fract_x
_atom_site_fract_y
_atom_site_fract_z
_atom_site_U_iso_or_equiv
_atom_site_thermal_displace_type
_atom_site_occupancy
Ru .0 .0 .0 0.0022(3) Uani 1.0
O 0.3101(5) 0.3005(5) .0 0.0019(3) Uani 1.0

loop_
_atom_type_symbol
Ru
O

loop_
_geom_angle_atom_site_label_1
_geom_angle_atom_site_label_2
_geom_angle_atom_site_label_3
_geom_angle_site_symmetry_1
_geom_angle_site_symmetry_3
_geom_angle
_geom_angle_publ_flag
O Ru O . 8_544 89.93(13) yes
O Ru O . 7_454 90.07(14) yes
O Ru O 8_544 8_545 103.06(6) yes
O Ru O 8_545 7_455 76.94(13) yes

loop_
_geom_bond_atom_site_label_1
_geom_bond_atom_site_label_2
_geom_bond_site_symmetry_1
_geom_bond_site_symmetry_2
_geom_bond_distance
_geom_bond_publ_flag
Ru O . . 1.926(2) yes
Ru O . 8_544 1.9760(10) yes
O O 8_545 7_455 2.458(3) yes
O O . 8_544 2.757(3) yes
O O . 1_556 3.0934(3) yes

loop_
_cod_related_entry_id
_cod_related_entry_database
_cod_related_entry_code
1 ChemSpider 8488619
